data_2214649
loop_
_publ_author_name
'Zhong, Ming'
'Long, Sihui'

_publ_section_title <i>N</i>-<i>p</i>-Tolyl-<i>N</i>-[<i>N</i>-(<i>p</i>-tolyl)carbamoyl]acetamide
_journal_coeditor_code FL2145
_journal_issue 8
_journal_name_full 'Acta Crystallographica Section E'
_journal_page_first o3405
_journal_page_last o3405
_journal_paper_doi 10.1107/S1600536807032394
_journal_volume 63
_journal_year 2007
_chemical_formula_iupac 'C17 H18 N2 O2'
_chemical_formula_moiety 'C17 H18 N2 O2'
_chemical_formula_sum 'C17 H18 N2 O2'
_chemical_formula_weight 282.33
_chemical_name_common N-p-tolyl-N-(p-tolylcarbamoyl)acetamide
_chemical_name_systematic
;
N-p-Tolyl-N-[N-(p-tolyl)carbamoyl]acetamide
;
_space_group_IT_number 2
_symmetry_cell_setting triclinic
_symmetry_space_group_name_Hall '-P 1'
_symmetry_space_group_name_H-M 'P -1'
_atom_sites_solution_hydrogens geom
_atom_sites_solution_primary direct
_atom_sites_solution_secondary difmap
_audit_creation_method SHELXL-97
_cell_angle_alpha 65.0882(16)
_cell_angle_beta 83.8718(16)
_cell_angle_gamma 76.5805(16)
_cell_formula_units_Z 2
_cell_length_a 8.2562(3)
_cell_length_b 9.5498(3)
_cell_length_c 10.4583(4)
_cell_measurement_reflns_used 3311
_cell_measurement_temperature 90(2)
_cell_measurement_theta_max 27.48
_cell_measurement_theta_min 1
_cell_volume 727.41(5)
_computing_cell_refinement 'SCALEPACK (Otwinowski & Minor, 1997)'
_computing_data_collection 'COLLECT (Nonius, 2002)'
_computing_data_reduction 'DENZO--SMN (Otwinowski & Minor, 1997)'
_computing_molecular_graphics 'XP in SHELXTL/PC (Sheldrick, 1995)'
_computing_publication_material 'SHELXL97 and local procedures'
_computing_structure_refinement 'SHELXL97 (Sheldrick, 1997)'
_computing_structure_solution 'SHELXS97 (Sheldrick, 1997)'
_diffrn_ambient_temperature 90(2)
_diffrn_detector_area_resol_mean 18
_diffrn_measured_fraction_theta_full 0.999
_diffrn_measured_fraction_theta_max 0.999
_diffrn_measurement_device_type 'Nonius KappaCCD'
_diffrn_measurement_method '\w scans at fixed \c = 55\%'
_diffrn_radiation_monochromator graphite
_diffrn_radiation_source 'fine-focus sealed tube'
_diffrn_radiation_type MoK\a
_diffrn_radiation_wavelength 0.71073
_diffrn_reflns_av_R_equivalents 0.0555
_diffrn_reflns_av_sigmaI/netI 0.0825
_diffrn_reflns_limit_h_max 10
_diffrn_reflns_limit_h_min -10
_diffrn_reflns_limit_k_max 12
_diffrn_reflns_limit_k_min -12
_diffrn_reflns_limit_l_max 13
_diffrn_reflns_limit_l_min -13
_diffrn_reflns_number 6620
_diffrn_reflns_theta_full 27.49
_diffrn_reflns_theta_max 27.49
_diffrn_reflns_theta_min 2.15
_exptl_absorpt_coefficient_mu 0.085
_exptl_absorpt_correction_T_max 0.9915
_exptl_absorpt_correction_T_min 0.9748
_exptl_absorpt_correction_type multi-scan
_exptl_absorpt_process_details '(SCALEPACK; Otwinowski & Minor, 1997)'
_exptl_crystal_colour block
_exptl_crystal_density_diffrn 1.289
_exptl_crystal_density_method 'not measured'
_exptl_crystal_description colourless
_exptl_crystal_F_000 300
_exptl_crystal_size_max 0.30
_exptl_crystal_size_mid 0.30
_exptl_crystal_size_min 0.10
_refine_diff_density_max 0.265
_refine_diff_density_min -0.234
_refine_ls_extinction_method none
_refine_ls_goodness_of_fit_ref 0.973
_refine_ls_hydrogen_treatment constr
_refine_ls_matrix_type full
_refine_ls_number_parameters 193
_refine_ls_number_reflns 3345
_refine_ls_number_restraints 0
_refine_ls_restrained_S_all 0.973
_refine_ls_R_factor_all 0.1102
_refine_ls_R_factor_gt 0.0514
_refine_ls_shift/su_max 0.000
_refine_ls_shift/su_mean 0.000
_refine_ls_structure_factor_coef Fsqd
_refine_ls_weighting_details 'calc w=1/[\s^2^(Fo^2^)+(0.0705P)^2^] where P=(Fo^2^+2Fc^2^)/3'
_refine_ls_weighting_scheme calc
_refine_ls_wR_factor_gt 0.1180
_refine_ls_wR_factor_ref 0.1403
_reflns_number_gt 1857
_reflns_number_total 3345
_reflns_threshold_expression I>2\s(I)
_cod_data_source_file fl2145.cif
_cod_data_source_block I
_cod_original_cell_volume 727.41(4)
_cod_database_code 2214649
_cod_database_fobs_code 2214649

loop_
_symmetry_equiv_pos_as_xyz
'x, y, z'
'-x, -y, -z'

loop_
_atom_site_type_symbol
_atom_site_label
_atom_site_fract_x
_atom_site_fract_y
_atom_site_fract_z
_atom_site_U_iso_or_equiv
_atom_site_adp_type
_atom_site_calc_flag
_atom_site_refinement_flags
_atom_site_occupancy
N N1 0.46825(18) 0.80888(17) 0.72922(15) 0.0237(4) Uani d . 1
N N2 0.73670(18) 0.70652(17) 0.66213(15) 0.0261(4) Uani d . 1
H H2 0.6883 0.7319 0.5821 0.031 Uiso calc R 1
O O1 0.68725(16) 0.70943(16) 0.87994(14) 0.0378(4) Uani d . 1
O O2 0.47319(15) 0.83026(14) 0.50216(12) 0.0289(3) Uani d . 1
C C1 0.6403(2) 0.7371(2) 0.76391(19) 0.0259(4) Uani d . 1
C C2 0.3756(2) 0.8486(2) 0.84037(18) 0.0241(4) Uani d . 1
C C3 0.2991(2) 0.7396(2) 0.94701(18) 0.0291(5) Uani d . 1
H H3 0.3013 0.6400 0.9463 0.035 Uiso calc R 1
C C4 0.2186(2) 0.7773(2) 1.05552(18) 0.0306(5) Uani d . 1
H H4 0.1646 0.7030 1.1284 0.037 Uiso calc R 1
C C5 0.2156(2) 0.9213(2) 1.05963(18) 0.0277(5) Uani d . 1
C C6 0.2924(2) 1.0291(2) 0.95016(19) 0.0302(5) Uani d . 1
H H6 0.2905 1.1288 0.9504 0.036 Uiso calc R 1
C C7 0.3719(2) 0.9935(2) 0.84048(18) 0.0286(5) Uani d . 1
H H7 0.4234 1.0687 0.7660 0.034 Uiso calc R 1
C C8 0.1338(2) 0.9583(2) 1.18071(18) 0.0360(5) Uani d . 1
H H8A 0.2054 0.9007 1.2636 0.054 Uiso calc R 1
H H8B 0.0260 0.9264 1.2026 0.054 Uiso calc R 1
H H8C 0.1168 1.0720 1.1547 0.054 Uiso calc R 1
C C9 0.9093(2) 0.6371(2) 0.67291(18) 0.0244(4) Uani d . 1
C C10 0.9928(2) 0.5569(2) 0.79996(19) 0.0296(5) Uani d . 1
H H10 0.9353 0.5492 0.8856 0.035 Uiso calc R 1
C C11 1.1606(2) 0.4881(2) 0.80180(19) 0.0280(5) Uani d . 1
H H11 1.2159 0.4325 0.8898 0.034 Uiso calc R 1
C C12 1.2499(2) 0.4976(2) 0.68017(19) 0.0269(4) Uani d . 1
C C13 1.1649(2) 0.5796(2) 0.55315(19) 0.0287(5) Uani d . 1
H H13 1.2233 0.5888 0.4676 0.034 Uiso calc R 1
C C14 0.9967(2) 0.6482(2) 0.54892(19) 0.0279(4) Uani d . 1
H H14 0.9411 0.7029 0.4611 0.033 Uiso calc R 1
C C15 1.4328(2) 0.4226(2) 0.6862(2) 0.0332(5) Uani d . 1
H H15A 1.4985 0.5049 0.6534 0.050 Uiso calc R 1
H H15B 1.4559 0.3650 0.6257 0.050 Uiso calc R 1
H H15C 1.4627 0.3493 0.7836 0.050 Uiso calc R 1
C C16 0.3945(2) 0.85026(19) 0.60228(18) 0.0243(4) Uani d . 1
C C17 0.2113(2) 0.9195(2) 0.59209(19) 0.0298(5) Uani d . 1
H H17A 0.1730 0.9457 0.4976 0.045 Uiso calc R 1
H H17B 0.1897 1.0153 0.6095 0.045 Uiso calc R 1
H H17C 0.1515 0.8426 0.6625 0.045 Uiso calc R 1

loop_
_atom_site_aniso_label
_atom_site_aniso_U_11
_atom_site_aniso_U_22
_atom_site_aniso_U_33
_atom_site_aniso_U_12
_atom_site_aniso_U_13
_atom_site_aniso_U_23
N1 0.0216(9) 0.0285(9) 0.0222(8) -0.0046(7) 0.0026(7) -0.0125(7)
N2 0.0225(9) 0.0343(9) 0.0241(8) -0.0055(7) 0.0021(7) -0.0152(7)
O1 0.0325(8) 0.0508(9) 0.0318(8) 0.0018(7) -0.0031(6) -0.0233(7)
O2 0.0289(8) 0.0339(8) 0.0248(7) -0.0057(6) 0.0046(6) -0.0146(6)
C1 0.0251(11) 0.0275(10) 0.0274(10) -0.0086(8) 0.0040(8) -0.0130(9)
C2 0.0217(10) 0.0298(10) 0.0221(10) -0.0040(8) 0.0035(8) -0.0133(8)
C3 0.0295(11) 0.0296(11) 0.0313(11) -0.0098(9) 0.0029(9) -0.0145(9)
C4 0.0296(11) 0.0362(12) 0.0236(10) -0.0114(9) 0.0056(9) -0.0090(9)
C5 0.0219(10) 0.0343(11) 0.0267(10) -0.0036(8) 0.0025(8) -0.0142(9)
C6 0.0354(12) 0.0277(11) 0.0306(11) -0.0057(9) 0.0042(9) -0.0162(9)
C7 0.0320(11) 0.0274(11) 0.0252(10) -0.0080(9) 0.0048(8) -0.0099(9)
C8 0.0330(12) 0.0450(13) 0.0291(11) -0.0044(10) 0.0056(9) -0.0175(10)
C9 0.0220(10) 0.0224(10) 0.0299(11) -0.0043(8) 0.0019(8) -0.0126(8)
C10 0.0306(12) 0.0288(11) 0.0291(11) -0.0065(9) 0.0045(9) -0.0125(9)
C11 0.0284(11) 0.0264(10) 0.0283(10) -0.0038(9) -0.0025(9) -0.0108(9)
C12 0.0258(11) 0.0219(10) 0.0345(11) -0.0057(8) 0.0031(9) -0.0133(9)
C13 0.0277(11) 0.0292(11) 0.0290(11) -0.0064(9) 0.0071(9) -0.0132(9)
C14 0.0281(11) 0.0281(10) 0.0268(10) -0.0045(9) 0.0016(8) -0.0118(9)
C15 0.0296(12) 0.0304(11) 0.0374(12) -0.0046(9) 0.0032(9) -0.0135(9)
C16 0.0289(11) 0.0204(10) 0.0242(10) -0.0085(8) 0.0026(8) -0.0088(8)
C17 0.0285(11) 0.0316(11) 0.0282(10) -0.0023(9) -0.0001(8) -0.0135(9)

loop_
_atom_type_symbol
_atom_type_description
_atom_type_scat_dispersion_real
_atom_type_scat_dispersion_imag
_atom_type_scat_source
C C 0.0033 0.0016 'International Tables Vol C Tables 4.2.6.8 and 6.1.1.4'
H H 0.0000 0.0000 'International Tables Vol C Tables 4.2.6.8 and 6.1.1.4'
N N 0.0061 0.0033 'International Tables Vol C Tables 4.2.6.8 and 6.1.1.4'
O O 0.0106 0.0060 'International Tables Vol C Tables 4.2.6.8 and 6.1.1.4'

loop_
_geom_angle_atom_site_label_1
_geom_angle_atom_site_label_2
_geom_angle_atom_site_label_3
_geom_angle
C16 N1 C1 126.12(14)
C16 N1 C2 120.99(14)
C1 N1 C2 112.70(13)
C1 N2 C9 125.73(16)
C1 N2 H2 117.1
C9 N2 H2 117.1
O1 C1 N2 125.47(17)
O1 C1 N1 118.43(15)
N2 C1 N1 116.09(16)
C7 C2 C3 120.65(16)
C7 C2 N1 119.03(15)
C3 C2 N1 120.27(15)
C2 C3 C4 119.17(17)
C2 C3 H3 120.4
C4 C3 H3 120.4
C5 C4 C3 121.39(17)
C5 C4 H4 119.3
C3 C4 H4 119.3
C4 C5 C6 118.11(16)
C4 C5 C8 120.90(17)
C6 C5 C8 120.97(17)
C7 C6 C5 121.11(17)
C7 C6 H6 119.4
C5 C6 H6 119.4
C2 C7 C6 119.56(17)
C2 C7 H7 120.2
C6 C7 H7 120.2
C5 C8 H8A 109.5
C5 C8 H8B 109.5
H8A C8 H8B 109.5
C5 C8 H8C 109.5
H8A C8 H8C 109.5
H8B C8 H8C 109.5
C10 C9 C14 118.99(16)
C10 C9 N2 123.41(16)
C14 C9 N2 117.59(16)
C9 C10 C11 119.83(17)
C9 C10 H10 120.1
C11 C10 H10 120.1
C12 C11 C10 122.23(17)
C12 C11 H11 118.9
C10 C11 H11 118.9
C11 C12 C13 117.36(16)
C11 C12 C15 120.70(17)
C13 C12 C15 121.94(17)
C14 C13 C12 121.40(17)
C14 C13 H13 119.3
C12 C13 H13 119.3
C13 C14 C9 120.19(18)
C13 C14 H14 119.9
C9 C14 H14 119.9
C12 C15 H15A 109.5
C12 C15 H15B 109.5
H15A C15 H15B 109.5
C12 C15 H15C 109.5
H15A C15 H15C 109.5
H15B C15 H15C 109.5
O2 C16 N1 122.47(16)
O2 C16 C17 120.98(16)
N1 C16 C17 116.54(15)
C16 C17 H17A 109.5
C16 C17 H17B 109.5
H17A C17 H17B 109.5
C16 C17 H17C 109.5
H17A C17 H17C 109.5
H17B C17 H17C 109.5

loop_
_geom_bond_atom_site_label_1
_geom_bond_atom_site_label_2
_geom_bond_distance
N1 C16 1.381(2)
N1 C1 1.438(2)
N1 C2 1.458(2)
N2 C1 1.351(2)
N2 C9 1.420(2)
N2 H2 0.8800
O1 C1 1.215(2)
O2 C16 1.233(2)
C2 C7 1.378(2)
C2 C3 1.380(2)
C3 C4 1.390(2)
C3 H3 0.9500
C4 C5 1.388(2)
C4 H4 0.9500
C5 C6 1.389(2)
C5 C8 1.506(2)
C6 C7 1.387(2)
C6 H6 0.9500
C7 H7 0.9500
C8 H8A 0.9800
C8 H8B 0.9800
C8 H8C 0.9800
C9 C10 1.386(2)
C9 C14 1.390(2)
C10 C11 1.387(3)
C10 H10 0.9500
C11 C12 1.380(2)
C11 H11 0.9500
C12 C13 1.392(2)
C12 C15 1.508(2)
C13 C14 1.388(3)
C13 H13 0.9500
C14 H14 0.9500
C15 H15A 0.9800
C15 H15B 0.9800
C15 H15C 0.9800
C16 C17 1.499(2)
C17 H17A 0.9800
C17 H17B 0.9800
C17 H17C 0.9800

loop_
_geom_hbond_atom_site_label_D
_geom_hbond_atom_site_label_H
_geom_hbond_atom_site_label_A
_geom_hbond_distance_DH
_geom_hbond_distance_HA
_geom_hbond_distance_DA
_geom_hbond_angle_DHA
N2 H2 O2 0.88 1.90 2.6167(19) 137.2

loop_
_geom_torsion_atom_site_label_1
_geom_torsion_atom_site_label_2
_geom_torsion_atom_site_label_3
_geom_torsion_atom_site_label_4
_geom_torsion
C9 N2 C1 O1 -0.1(3)
C9 N2 C1 N1 179.67(15)
C16 N1 C1 O1 179.03(16)
C2 N1 C1 O1 4.0(2)
C16 N1 C1 N2 -0.7(2)
C2 N1 C1 N2 -175.77(14)
C16 N1 C2 C7 -87.1(2)
C1 N1 C2 C7 88.2(2)
C16 N1 C2 C3 95.6(2)
C1 N1 C2 C3 -89.01(19)
C7 C2 C3 C4 -0.4(3)
N1 C2 C3 C4 176.79(15)
C2 C3 C4 C5 -0.8(3)
C3 C4 C5 C6 1.4(3)
C3 C4 C5 C8 -177.59(17)
C4 C5 C6 C7 -0.8(3)
C8 C5 C6 C7 178.18(17)
C3 C2 C7 C6 1.0(3)
N1 C2 C7 C6 -176.25(16)
C5 C6 C7 C2 -0.4(3)
C1 N2 C9 C10 16.3(3)
C1 N2 C9 C14 -165.16(16)
C14 C9 C10 C11 -0.6(3)
N2 C9 C10 C11 177.90(15)
C9 C10 C11 C12 0.7(3)
C10 C11 C12 C13 -0.1(3)
C10 C11 C12 C15 179.34(16)
C11 C12 C13 C14 -0.4(3)
C15 C12 C13 C14 -179.92(16)
C12 C13 C14 C9 0.5(3)
C10 C9 C14 C13 0.0(3)
N2 C9 C14 C13 -178.57(16)
C1 N1 C16 O2 -0.9(3)
C2 N1 C16 O2 173.77(15)
C1 N1 C16 C17 178.22(15)
C2 N1 C16 C17 -7.1(2)

loop_
_cod_related_entry_id
_cod_related_entry_database
_cod_related_entry_code
1 ChemSpider 21123919
